data_2222895
loop_
_publ_author_name
'Puvaneswary, Subramaniam'
'Alias, Yatimah'
'Ng, Seik Weng'

_publ_section_title
;
 1,1',2,2'-Tetramethyl-3,3'-(<i>p</i>-phenylenedimethylene)diimidazol-1-ium
 dibromide
;
_journal_coeditor_code TK2494
_journal_issue 8
_journal_name_full 'Acta Crystallographica Section E'
_journal_page_first o1828
_journal_paper_doi 10.1107/S1600536809026324
_journal_volume 65
_journal_year 2009
_chemical_formula_iupac 'C18 H24 N4 2+, 2Br -'
_chemical_formula_moiety 'C18 H24 N4 2+, 2(Br -)'
_chemical_formula_sum 'C18 H24 Br2 N4'
_chemical_formula_weight 456.23
_chemical_name_systematic
;
1,1',2,2'-Tetramethyl-3,3'-(<i>p</i>-phenylenedimethylene)diimidazol-1-ium
dibromide
;
_space_group_IT_number 14
_symmetry_cell_setting monoclinic
_symmetry_space_group_name_Hall '-P 2yn'
_symmetry_space_group_name_H-M 'P 1 21/n 1'
_atom_sites_solution_hydrogens geom
_atom_sites_solution_primary direct
_atom_sites_solution_secondary difmap
_audit_creation_method SHELXL-97
_cell_angle_alpha 90
_cell_angle_beta 93.222(3)
_cell_angle_gamma 90
_cell_formula_units_Z 2
_cell_length_a 8.5689(4)
_cell_length_b 9.8617(5)
_cell_length_c 11.0272(4)
_cell_measurement_reflns_used 1543
_cell_measurement_temperature 140(2)
_cell_measurement_theta_max 25.5
_cell_measurement_theta_min 2.8
_cell_volume 930.37(7)
_computing_cell_refinement 'SAINT (Bruker, 2008)'
_computing_data_collection 'APEX2 (Bruker, 2008)'
_computing_data_reduction 'SAINT (Bruker, 2008)'
_computing_molecular_graphics 'X-SEED (Barbour, 2001)'
_computing_publication_material 'publCIF (Westrip, 2009)'
_computing_structure_refinement 'SHELXL97 (Sheldrick, 2008)'
_computing_structure_solution 'SHELXS97 (Sheldrick, 2008)'
_diffrn_ambient_temperature 140(2)
_diffrn_measured_fraction_theta_full 0.999
_diffrn_measured_fraction_theta_max 0.999
_diffrn_measurement_device_type 'Bruker SMART APEX'
_diffrn_measurement_method \w
_diffrn_radiation_monochromator graphite
_diffrn_radiation_source 'fine-focus sealed tube'
_diffrn_radiation_type MoK\a
_diffrn_radiation_wavelength 0.71073
_diffrn_reflns_av_R_equivalents 0.051
_diffrn_reflns_av_sigmaI/netI 0.067
_diffrn_reflns_limit_h_max 10
_diffrn_reflns_limit_h_min -11
_diffrn_reflns_limit_k_max 12
_diffrn_reflns_limit_k_min -12
_diffrn_reflns_limit_l_max 14
_diffrn_reflns_limit_l_min -14
_diffrn_reflns_number 5882
_diffrn_reflns_theta_full 27.5
_diffrn_reflns_theta_max 27.5
_diffrn_reflns_theta_min 2.8
_diffrn_standards_decay_% 0
_diffrn_standards_interval_count 0
_diffrn_standards_interval_time 0
_diffrn_standards_number 0
_exptl_absorpt_coefficient_mu 4.364
_exptl_absorpt_correction_T_max 0.845
_exptl_absorpt_correction_T_min 0.274
_exptl_absorpt_correction_type multi-scan
_exptl_absorpt_process_details '(SADABS; Sheldrick, 1996)'
_exptl_crystal_colour Colorless
_exptl_crystal_density_diffrn 1.629
_exptl_crystal_density_method 'not measured'
_exptl_crystal_description Prism
_exptl_crystal_F_000 460
_exptl_crystal_size_max 0.40
_exptl_crystal_size_mid 0.08
_exptl_crystal_size_min 0.04
_refine_diff_density_max 0.54
_refine_diff_density_min -0.99
_refine_ls_extinction_method none
_refine_ls_goodness_of_fit_ref 1.04
_refine_ls_hydrogen_treatment constr
_refine_ls_matrix_type full
_refine_ls_number_parameters 112
_refine_ls_number_reflns 2131
_refine_ls_number_restraints 36
_refine_ls_restrained_S_all 1.04
_refine_ls_R_factor_all 0.065
_refine_ls_R_factor_gt 0.039
_refine_ls_shift/su_max 0.001
_refine_ls_shift/su_mean 0.001
_refine_ls_structure_factor_coef Fsqd
_refine_ls_weighting_details 'calc w=1/[\s^2^(Fo^2^)+(0.0403P)^2^+0.5004P] where P=(Fo^2^+2Fc^2^)/3'
_refine_ls_weighting_scheme calc
_refine_ls_wR_factor_gt 0.087
_refine_ls_wR_factor_ref 0.096
_reflns_number_gt 1575
_reflns_number_total 2131
_reflns_threshold_expression I>2\s(I)
_cod_data_source_file tk2494.cif
_cod_data_source_block I
_cod_depositor_comments
;
The following automatic conversions were performed:
'_symmetry_cell_setting' value 'Monoclinic' changed to 'monoclinic'
according to '/home/saulius/struct/CIF-dictionaries/cif_core.dic'
dictionary named 'cif_core.dic' version 2.4.1 from
2010-06-29.

'_exptl_absorpt_correction_type' value 'Multi-scan' changed
to 'multi-scan' according to
'/home/saulius/struct/CIF-dictionaries/cif_core.dic' dictionary named
'cif_core.dic' version 2.4.1 from 2010-06-29.

Automatic conversion script
Id: cif_fix_enum 1527 2010-12-29 10:47:43Z saulius 

The following automatic conversions were performed:

'_symmetry_cell_setting' value 'Monoclinic' changed to 'monoclinic'
according to /home/saulius/struct/CIF-dictionaries/cif_core.dic
dictionary named 'cif_core.dic' version 2.4.1 from
2010-06-29.

'_exptl_absorpt_correction_type' value 'Multi-scan'
changed to 'multi-scan' according to
/home/saulius/struct/CIF-dictionaries/cif_core.dic dictionary named
'cif_core.dic' version 2.4.1 from 2010-06-29.

Automatic conversion script
Id: cif_fix_values 1715 2011-07-08 13:25:40Z adriana 
;
_cod_original_sg_symbol_H-M 'P 21/n'
_cod_database_code 2222895
_cod_database_fobs_code 2222895

loop_
_symmetry_equiv_pos_as_xyz
'x, y, z'
'-x+1/2, y+1/2, -z+1/2'
'-x, -y, -z'
'x-1/2, -y-1/2, z-1/2'

loop_
_atom_site_type_symbol
_atom_site_label
_atom_site_fract_x
_atom_site_fract_y
_atom_site_fract_z
_atom_site_U_iso_or_equiv
_atom_site_adp_type
_atom_site_calc_flag
_atom_site_refinement_flags
_atom_site_occupancy
_atom_site_disorder_assembly
_atom_site_disorder_group
Br Br1 0.46792(4) 0.59691(4) 0.76873(3) 0.02742(14) Uani d . 1 . .
C C1 0.6432(4) 0.0488(4) 0.4669(3) 0.0194(7) Uani d . 1 . .
H H1 0.7414 0.0823 0.4445 0.023 Uiso calc R 1 . .
C C2 0.6148(4) 0.0331(3) 0.5895(3) 0.0194(7) Uani d . 1 . .
H H2 0.6936 0.0558 0.6501 0.023 Uiso calc R 1 . .
C C3 0.4712(4) -0.0158(3) 0.6230(3) 0.0188(7) Uani d . 1 . .
C C4 0.4343(4) -0.0353(4) 0.7539(3) 0.0201(7) Uani d . 1 . .
H H4A 0.3204 -0.0246 0.7615 0.024 Uiso calc PR 0.712(4) A 1
H H4B 0.4631 -0.1287 0.7794 0.024 Uiso calc PR 0.712(4) A 1
H H4C 0.4003 -0.1303 0.7649 0.024 Uiso calc PR 0.288(4) A 2
H H4D 0.3452 0.0241 0.7714 0.024 Uiso calc PR 0.288(4) A 2
N N1 0.5158(3) 0.0594(3) 0.8328(3) 0.0199(10) Uani d PGU 0.712(4) A 1
C C5 0.4760(4) 0.1910(3) 0.8444(3) 0.0259(11) Uani d PGU 0.712(4) A 1
H H5 0.3862 0.2336 0.8072 0.031 Uiso calc PR 0.712(4) A 1
C C6 0.5862(4) 0.2513(2) 0.9182(3) 0.0270(13) Uani d PGU 0.712(4) A 1
H H6 0.5875 0.3439 0.9421 0.032 Uiso calc PR 0.712(4) A 1
N N2 0.6941(3) 0.1570(3) 0.9523(3) 0.0207(9) Uani d PGU 0.712(4) A 1
C C7 0.6507(4) 0.0384(2) 0.8994(3) 0.0203(11) Uani d PGU 0.712(4) A 1
C C8 0.7408(7) -0.0908(5) 0.9105(5) 0.0256(12) Uani d PU 0.712(4) A 1
H H8A 0.8262 -0.0889 0.8549 0.038 Uiso calc PR 0.712(4) A 1
H H8B 0.6714 -0.1673 0.8896 0.038 Uiso calc PR 0.712(4) A 1
H H8C 0.7842 -0.1012 0.9941 0.038 Uiso calc PR 0.712(4) A 1
N N1' 0.5677(9) -0.0057(8) 0.8456(6) 0.0199(10) Uani d PG 0.288 A 2
C C5' 0.6581(11) -0.1058(6) 0.8950(8) 0.0259(11) Uani d PG 0.288 A 2
H H5' 0.6480 -0.1998 0.8775 0.031 Uiso calc PR 0.288(4) A 2
C C6' 0.7654(9) -0.0488(8) 0.9736(8) 0.0270(13) Uani d PG 0.288 A 2
H H6' 0.8440 -0.0956 1.0211 0.032 Uiso calc PR 0.288(4) A 2
N N2' 0.7413(9) 0.0865(7) 0.9728(7) 0.0207(9) Uani d PG 0.288 A 2
C C7' 0.6192(10) 0.1132(6) 0.8937(7) 0.0203(11) Uani d PG 0.288 A 2
C C8' 0.5509(19) 0.2515(14) 0.8644(14) 0.0256(12) Uani d P 0.288 A 2
H H8'1 0.5473 0.3048 0.9392 0.038 Uiso calc PR 0.288(4) A 2
H H8'2 0.4448 0.2412 0.8275 0.038 Uiso calc PR 0.288(4) A 2
H H8'3 0.6162 0.2983 0.8074 0.038 Uiso calc PR 0.288(4) A 2
C C9 0.8342(5) 0.1840(4) 1.0313(3) 0.0293(9) Uani d . 1 . .
H H9A 0.8278 0.2755 1.0654 0.044 Uiso calc PR 0.712(4) A 1
H H9B 0.9272 0.1770 0.9840 0.044 Uiso calc PR 0.712(4) A 1
H H9C 0.8410 0.1175 1.0975 0.044 Uiso calc PR 0.712(4) A 1
H H9D 0.7798 0.2715 1.0279 0.044 Uiso calc PR 0.288(4) A 2
H H9E 0.9330 0.1919 0.9912 0.044 Uiso calc PR 0.288(4) A 2
H H9F 0.8555 0.1577 1.1164 0.044 Uiso calc PR 0.288(4) A 2

loop_
_atom_site_aniso_label
_atom_site_aniso_U_11
_atom_site_aniso_U_22
_atom_site_aniso_U_33
_atom_site_aniso_U_12
_atom_site_aniso_U_13
_atom_site_aniso_U_23
Br1 0.0221(2) 0.0266(2) 0.0336(2) 0.00039(17) 0.00258(14) -0.00512(16)
C1 0.0122(19) 0.0253(17) 0.0208(17) -0.0017(14) 0.0021(13) 0.0009(13)
C2 0.016(2) 0.0235(18) 0.0183(17) 0.0002(14) -0.0025(13) -0.0002(13)
C3 0.019(2) 0.0188(17) 0.0192(17) 0.0022(14) 0.0025(13) 0.0007(13)
C4 0.013(2) 0.0275(18) 0.0194(17) -0.0009(14) -0.0008(13) 0.0010(13)
N1 0.018(2) 0.025(2) 0.0168(18) -0.0023(17) 0.0016(16) 0.0014(17)
C5 0.025(3) 0.030(3) 0.022(2) 0.008(2) 0.000(2) 0.000(2)
C6 0.027(3) 0.026(3) 0.028(3) 0.006(2) 0.000(2) 0.002(2)
N2 0.020(3) 0.025(2) 0.0164(19) -0.0032(18) 0.0019(16) 0.0007(17)
C7 0.018(3) 0.023(3) 0.021(2) 0.000(2) 0.0055(18) 0.005(2)
C8 0.021(3) 0.021(2) 0.034(3) 0.009(2) 0.000(2) 0.012(2)
N1' 0.018(2) 0.025(2) 0.0168(18) -0.0023(17) 0.0016(16) 0.0014(17)
C5' 0.025(3) 0.030(3) 0.022(2) 0.008(2) 0.000(2) 0.000(2)
C6' 0.027(3) 0.026(3) 0.028(3) 0.006(2) 0.000(2) 0.002(2)
N2' 0.020(3) 0.025(2) 0.0164(19) -0.0032(18) 0.0019(16) 0.0007(17)
C7' 0.018(3) 0.023(3) 0.021(2) 0.000(2) 0.0055(18) 0.005(2)
C8' 0.021(3) 0.021(2) 0.034(3) 0.009(2) 0.000(2) 0.012(2)
C9 0.025(2) 0.034(2) 0.027(2) -0.0067(17) -0.0061(16) 0.0026(16)

loop_
_atom_type_symbol
_atom_type_description
_atom_type_scat_dispersion_real
_atom_type_scat_dispersion_imag
_atom_type_scat_source
C C 0.0033 0.0016 'International Tables Vol C Tables 4.2.6.8 and 6.1.1.4'
H H 0.0000 0.0000 'International Tables Vol C Tables 4.2.6.8 and 6.1.1.4'
N N 0.0061 0.0033 'International Tables Vol C Tables 4.2.6.8 and 6.1.1.4'
Br Br -0.2901 2.4595 'International Tables Vol C Tables 4.2.6.8 and 6.1.1.4'

loop_
_geom_angle_atom_site_label_1
_geom_angle_atom_site_label_2
_geom_angle_atom_site_label_3
_geom_angle_site_symmetry_1
_geom_angle_site_symmetry_3
_geom_angle
_geom_angle_publ_flag
C3 C1 C2 3_656 . 120.6(3) ?
C3 C1 H1 3_656 . 119.7 ?
C2 C1 H1 . . 119.7 ?
C3 C2 C1 . . 120.1(3) ?
C3 C2 H2 . . 120.0 ?
C1 C2 H2 . . 120.0 ?
C2 C3 C1 . 3_656 119.3(3) ?
C2 C3 C4 . . 122.4(3) ?
C1 C3 C4 3_656 . 118.3(3) ?
N1 C4 C3 . . 112.1(3) ?
C3 C4 N1' . . 115.1(4) ?
N1 C4 H4A . . 109.2 ?
C3 C4 H4A . . 109.2 ?
N1' C4 H4A . . 129.4 ?
N1 C4 H4B . . 109.2 ?
C3 C4 H4B . . 109.2 ?
H4A C4 H4B . . 107.9 ?
C3 C4 H4C . . 108.5 ?
N1' C4 H4C . . 108.5 ?
C3 C4 H4D . . 108.5 ?
N1' C4 H4D . . 108.5 ?
H4C C4 H4D . . 107.5 ?
C5 N1 C7 . . 108.0 ?
C5 N1 C4 . . 124.6(3) ?
C7 N1 C4 . . 127.2(3) ?
N1 C5 C6 . . 108.0 ?
N1 C5 H5 . . 126.0 ?
C6 C5 H5 . . 126.0 ?
N2 C6 C5 . . 108.0 ?
N2 C6 H6 . . 126.0 ?
C5 C6 H6 . . 126.0 ?
C6 N2 C7 . . 108.0 ?
C6 N2 C9 . . 124.4(3) ?
C7 N2 C9 . . 127.6(3) ?
N2 C7 N1 . . 108.0 ?
N2 C7 C8 . . 125.2(3) ?
N1 C7 C8 . . 126.8(3) ?
C5' N1' C7' . . 108.0 ?
C5' N1' C4 . . 121.6(6) ?
C7' N1' C4 . . 130.4(6) ?
C6' C5' N1' . . 108.0 ?
C6' C5' H5' . . 126.0 ?
N1' C5' H5' . . 126.0 ?
C5' C6' N2' . . 108.0 ?
C5' C6' H6' . . 126.0 ?
N2' C6' H6' . . 126.0 ?
C7' N2' C6' . . 108.0 ?
C7' N2' C9 . . 124.8(6) ?
C6' N2' C9 . . 126.8(6) ?
N2' C7' N1' . . 108.0 ?
N2' C7' C8' . . 126.2(8) ?
N1' C7' C8' . . 125.8(8) ?
C7' C8' H8'1 . . 109.5 ?
C7' C8' H8'2 . . 109.5 ?
H8'1 C8' H8'2 . . 109.5 ?
C7' C8' H8'3 . . 109.5 ?
H8'1 C8' H8'3 . . 109.5 ?
H8'2 C8' H8'3 . . 109.5 ?
N2 C9 H9A . . 109.5 ?
N2 C9 H9B . . 109.5 ?
H9A C9 H9B . . 109.5 ?
N2 C9 H9C . . 109.5 ?
H9A C9 H9C . . 109.5 ?
H9B C9 H9C . . 109.5 ?
N2' C9 H9D . . 109.5 ?
N2' C9 H9E . . 109.5 ?
H9D C9 H9E . . 109.5 ?
N2' C9 H9F . . 109.5 ?
H9D C9 H9F . . 109.5 ?
H9E C9 H9F . . 109.5 ?

loop_
_geom_bond_atom_site_label_1
_geom_bond_atom_site_label_2
_geom_bond_site_symmetry_2
_geom_bond_distance
_geom_bond_publ_flag
C1 C3 3_656 1.392(5) ?
C1 C2 . 1.396(4) ?
C1 H1 . 0.9500 ?
C2 C3 . 1.391(5) ?
C2 H2 . 0.9500 ?
C3 C1 3_656 1.392(5) ?
C3 C4 . 1.507(4) ?
C4 N1 . 1.432(4) ?
C4 N1' . 1.512(7) ?
C4 H4A . 0.9900 ?
C4 H4B . 0.9900 ?
C4 H4C . 0.9900 ?
C4 H4D . 0.9900 ?
N1 C5 . 1.3500 ?
N1 C7 . 1.3500 ?
C5 C6 . 1.3500 ?
C5 H5 . 0.9500 ?
C6 N2 . 1.3500 ?
C6 H6 . 0.9500 ?
N2 C7 . 1.3500 ?
N2 C9 . 1.468(4) ?
C7 C8 . 1.492(5) ?
C8 H8A . 0.9800 ?
C8 H8B . 0.9800 ?
C8 H8C . 0.9800 ?
N1' C5' . 1.3500 ?
N1' C7' . 1.3500 ?
C5' C6' . 1.3500 ?
C5' H5' . 0.9500 ?
C6' N2' . 1.3500 ?
C6' H6' . 0.9500 ?
N2' C7' . 1.3500 ?
N2' C9 . 1.384(7) ?
C7' C8' . 1.513(15) ?
C8' H8'1 . 0.9800 ?
C8' H8'2 . 0.9800 ?
C8' H8'3 . 0.9800 ?
C9 H9A . 0.9800 ?
C9 H9B . 0.9800 ?
C9 H9C . 0.9800 ?
C9 H9D . 0.9800 ?
C9 H9E . 0.9800 ?
C9 H9F . 0.9800 ?

loop_
_geom_torsion_atom_site_label_1
_geom_torsion_atom_site_label_2
_geom_torsion_atom_site_label_3
_geom_torsion_atom_site_label_4
_geom_torsion_site_symmetry_1
_geom_torsion_site_symmetry_2
_geom_torsion_site_symmetry_3
_geom_torsion_site_symmetry_4
_geom_torsion
_geom_torsion_publ_flag
C3 C1 C2 C3 3_656 . . . -0.1(6) ?
C1 C2 C3 C1 . . . 3_656 0.1(6) ?
C1 C2 C3 C4 . . . . 179.8(3) ?
C2 C3 C4 N1 . . . . 30.3(5) ?
C1 C3 C4 N1 3_656 . . . -150.0(3) ?
C2 C3 C4 N1' . . . . -3.4(6) ?
C1 C3 C4 N1' 3_656 . . . 176.3(4) ?
C3 C4 N1 C5 . . . . 76.5(4) ?
N1' C4 N1 C5 . . . . 178.8(8) ?
C3 C4 N1 C7 . . . . -97.3(3) ?
N1' C4 N1 C7 . . . . 4.9(7) ?
C7 N1 C5 C6 . . . . 0.0 ?
C4 N1 C5 C6 . . . . -174.8(3) ?
N1 C5 C6 N2 . . . . 0.0 ?
C5 C6 N2 C7 . . . . 0.0 ?
C5 C6 N2 C9 . . . . 179.0(3) ?
C6 N2 C7 N1 . . . . 0.0 ?
C9 N2 C7 N1 . . . . -179.0(4) ?
C6 N2 C7 C8 . . . . 178.0(4) ?
C9 N2 C7 C8 . . . . -1.0(5) ?
C5 N1 C7 N2 . . . . 0.0 ?
C4 N1 C7 N2 . . . . 174.7(3) ?
C5 N1 C7 C8 . . . . -177.9(4) ?
C4 N1 C7 C8 . . . . -3.3(5) ?
N1 C4 N1' C5' . . . . 170.1(11) ?
C3 C4 N1' C5' . . . . -98.3(6) ?
N1 C4 N1' C7' . . . . -9.2(5) ?
C3 C4 N1' C7' . . . . 82.4(8) ?
C7' N1' C5' C6' . . . . 0.0 ?
C4 N1' C5' C6' . . . . -179.5(8) ?
N1' C5' C6' N2' . . . . 0.0 ?
C5' C6' N2' C7' . . . . 0.0 ?
C5' C6' N2' C9 . . . . -173.4(8) ?
C6' N2' C7' N1' . . . . 0.0 ?
C9 N2' C7' N1' . . . . 173.5(8) ?
C6' N2' C7' C8' . . . . 179.7(11) ?
C9 N2' C7' C8' . . . . -6.8(12) ?
C5' N1' C7' N2' . . . . 0.0 ?
C4 N1' C7' N2' . . . . 179.4(8) ?
C5' N1' C7' C8' . . . . -179.7(11) ?
C4 N1' C7' C8' . . . . -0.3(12) ?
C7' N2' C9 N2 . . . . 6.6(5) ?
C6' N2' C9 N2 . . . . 179.0(11) ?
C6 N2 C9 N2' . . . . 171.4(8) ?
C7 N2 C9 N2' . . . . -9.8(7) ?
